data_7218708
loop_
_publ_author_name
'Liu, Lei-Lei'
'Yu, Cai-Xia'
'Li, Ya-Ru'
'Han, Jing-Jing'
'Ma, Feng-Ji'
'Ma, Lu-Fang'

_publ_section_title
;
 Positional isomeric effect on the structural variation of Cd(ii)
 coordination polymers based on flexible linear/V-shaped bipyridyl benzene
 ligands
;
_journal_issue 3
_journal_name_full CrystEngComm
_journal_page_first 653
_journal_paper_doi 10.1039/C4CE01856G
_journal_volume 17
_journal_year 2015
_chemical_formula_moiety 'C23 H16 Cd N3 O5'
_chemical_formula_sum 'C23 H16 Cd N3 O5'
_chemical_formula_weight 526.79
_chemical_name_systematic
; 
 ? 
;
_space_group_IT_number 2
_symmetry_cell_setting triclinic
_symmetry_space_group_name_Hall '-P 1'
_symmetry_space_group_name_H-M 'P -1'
_atom_sites_solution_hydrogens geom
_atom_sites_solution_primary direct
_atom_sites_solution_secondary difmap
_audit_creation_method SHELXL-97
_cell_angle_alpha 81.98(3)
_cell_angle_beta 67.17(3)
_cell_angle_gamma 84.87(3)
_cell_formula_units_Z 2
_cell_length_a 9.976(2)
_cell_length_b 10.462(2)
_cell_length_c 10.933(2)
_cell_measurement_reflns_used 7483
_cell_measurement_temperature 296(2)
_cell_measurement_theta_max 28.31
_cell_measurement_theta_min 2.37
_cell_volume 1040.6(4)
_computing_cell_refinement 'Bruker SAINT'
_computing_data_collection 'Bruker APEX2'
_computing_data_reduction 'Bruker SAINT  A '
_computing_molecular_graphics 'Bruker SHELXTL'
_computing_publication_material 'Bruker SHELXTL'
_computing_structure_refinement 'SHELXL-97 (Sheldrick, 1997)'
_computing_structure_solution 'SHELXS-97 (Sheldrick, 1990)'
_diffrn_ambient_temperature 296(2)
_diffrn_measured_fraction_theta_full 0.997
_diffrn_measured_fraction_theta_max 0.997
_diffrn_measurement_device_type 'Bruker APEX-II CCD'
_diffrn_measurement_method '\f and \w scans'
_diffrn_radiation_monochromator graphite
_diffrn_radiation_source 'fine-focus sealed tube'
_diffrn_radiation_type MoK\a
_diffrn_radiation_wavelength 0.71073
_diffrn_reflns_av_R_equivalents 0.0134
_diffrn_reflns_av_sigmaI/netI 0.0178
_diffrn_reflns_limit_h_max 11
_diffrn_reflns_limit_h_min -11
_diffrn_reflns_limit_k_max 12
_diffrn_reflns_limit_k_min -12
_diffrn_reflns_limit_l_max 12
_diffrn_reflns_limit_l_min -10
_diffrn_reflns_number 7675
_diffrn_reflns_theta_full 25.00
_diffrn_reflns_theta_max 25.00
_diffrn_reflns_theta_min 1.97
_diffrn_standards_number 0
_exptl_absorpt_coefficient_mu 1.091
_exptl_absorpt_correction_T_max 0.8114
_exptl_absorpt_correction_T_min 0.6694
_exptl_absorpt_correction_type multi-scan
_exptl_absorpt_process_details sadabs
_exptl_crystal_colour orange
_exptl_crystal_density_diffrn 1.681
_exptl_crystal_density_method 'not measured'
_exptl_crystal_description block
_exptl_crystal_F_000 526
_exptl_crystal_size_max 0.40
_exptl_crystal_size_mid 0.40
_exptl_crystal_size_min 0.20
_refine_diff_density_max 0.241
_refine_diff_density_min -0.411
_refine_diff_density_rms 0.058
_refine_ls_extinction_method none
_refine_ls_goodness_of_fit_ref 1.067
_refine_ls_hydrogen_treatment constr
_refine_ls_matrix_type full
_refine_ls_number_parameters 289
_refine_ls_number_reflns 3646
_refine_ls_number_restraints 0
_refine_ls_restrained_S_all 1.067
_refine_ls_R_factor_all 0.0187
_refine_ls_R_factor_gt 0.0177
_refine_ls_shift/su_max 0.001
_refine_ls_shift/su_mean 0.000
_refine_ls_structure_factor_coef Fsqd
_refine_ls_weighting_details 'calc w=1/[\s^2^(Fo^2^)+(0.0271P)^2^+0.3759P] where P=(Fo^2^+2Fc^2^)/3'
_refine_ls_weighting_scheme calc
_refine_ls_wR_factor_gt 0.0479
_refine_ls_wR_factor_ref 0.0488
_reflns_number_gt 3492
_reflns_number_total 3646
_reflns_threshold_expression >2sigma(I)
_cod_data_source_file c4ce01856g2.cif
_cod_data_source_block 2
_cod_depositor_comments 'Adding full bibliography for 7218705--7218709.cif.'
_cod_database_code 7218708

loop_
_symmetry_equiv_pos_as_xyz
'x, y, z'
'-x, -y, -z'

loop_
_atom_site_label
_atom_site_type_symbol
_atom_site_fract_x
_atom_site_fract_y
_atom_site_fract_z
_atom_site_U_iso_or_equiv
_atom_site_adp_type
_atom_site_occupancy
_atom_site_symmetry_multiplicity
_atom_site_calc_flag
_atom_site_refinement_flags
Cd1 Cd 0.341671(13) 0.437463(12) 0.548959(12) 0.02782(6) Uani 1 1 d .
C1 C 0.5254(2) 0.36801(19) 0.72347(18) 0.0327(4) Uani 1 1 d .
C2 C 0.5561(2) 0.28809(19) 0.83605(18) 0.0325(4) Uani 1 1 d .
C3 C 0.5992(2) 0.1590(2) 0.8261(2) 0.0428(5) Uani 1 1 d .
H3 H 0.6004 0.1205 0.7540 0.051 Uiso 1 1 calc R
C4 C 0.6403(3) 0.0874(2) 0.9229(3) 0.0530(6) Uani 1 1 d .
H4 H 0.6717 0.0014 0.9145 0.064 Uiso 1 1 calc R
C5 C 0.6349(3) 0.1433(2) 1.0324(3) 0.0582(6) Uani 1 1 d .
H5 H 0.6621 0.0946 1.0975 0.070 Uiso 1 1 calc R
C6 C 0.5894(3) 0.2704(2) 1.0454(2) 0.0497(6) Uani 1 1 d .
H6 H 0.5848 0.3072 1.1196 0.060 Uiso 1 1 calc R
C7 C 0.5502(2) 0.3440(2) 0.94715(19) 0.0353(4) Uani 1 1 d .
C8 C 0.6582(2) 0.29474(18) 0.37735(17) 0.0299(4) Uani 1 1 d .
C9 C 0.7298(2) 0.17096(18) 0.32201(18) 0.0298(4) Uani 1 1 d .
C10 C 0.8622(2) 0.1770(2) 0.2129(2) 0.0385(5) Uani 1 1 d .
H10 H 0.9044 0.2564 0.1769 0.046 Uiso 1 1 calc R
C11 C 0.9315(2) 0.0667(2) 0.1577(2) 0.0466(5) Uani 1 1 d .
H11 H 1.0208 0.0719 0.0862 0.056 Uiso 1 1 calc R
C12 C 0.8682(3) -0.0518(2) 0.2087(2) 0.0497(6) Uani 1 1 d .
H12 H 0.9147 -0.1260 0.1709 0.060 Uiso 1 1 calc R
C13 C 0.7364(3) -0.0595(2) 0.3153(2) 0.0445(5) Uani 1 1 d .
H13 H 0.6929 -0.1387 0.3484 0.053 Uiso 1 1 calc R
C14 C 0.6680(2) 0.05148(19) 0.37346(18) 0.0337(4) Uani 1 1 d .
C15 C 0.2339(3) 0.2627(3) 0.4014(2) 0.0539(6) Uani 1 1 d .
H15 H 0.3322 0.2683 0.3474 0.065 Uiso 1 1 calc R
C16 C 0.1505(3) 0.1861(3) 0.3694(3) 0.0666(8) Uani 1 1 d .
H16 H 0.1915 0.1412 0.2950 0.080 Uiso 1 1 calc R
C17 C 0.0065(3) 0.1769(3) 0.4487(3) 0.0658(8) Uani 1 1 d .
H17 H -0.0519 0.1239 0.4304 0.079 Uiso 1 1 calc R
C18 C -0.0506(3) 0.2468(3) 0.5552(3) 0.0575(7) Uani 1 1 d .
H18 H -0.1492 0.2434 0.6089 0.069 Uiso 1 1 calc R
C19 C 0.0381(2) 0.3225(2) 0.5833(2) 0.0374(4) Uani 1 1 d .
C20 C -0.0218(2) 0.4016(3) 0.6982(2) 0.0495(6) Uani 1 1 d .
H20A H -0.0304 0.4919 0.6658 0.059 Uiso 1 1 calc R
H20B H -0.1178 0.3733 0.7578 0.059 Uiso 1 1 calc R
C21 C 0.0317(2) 0.44520(19) 0.88324(19) 0.0345(4) Uani 1 1 d .
C22 C 0.1248(2) 0.4242(2) 0.9502(2) 0.0425(5) Uani 1 1 d .
H22 H 0.2090 0.3727 0.9169 0.051 Uiso 1 1 calc R
C23 C -0.0943(2) 0.5208(2) 0.9335(2) 0.0420(5) Uani 1 1 d .
H23 H -0.1582 0.5346 0.8892 0.050 Uiso 1 1 calc R
N1 N 0.4987(2) 0.47508(17) 0.95253(17) 0.0403(4) Uani 1 1 d .
N2 N 0.5424(2) 0.04087(16) 0.49689(17) 0.0395(4) Uani 1 1 d .
N3 N 0.17965(17) 0.32968(16) 0.50704(16) 0.0345(4) Uani 1 1 d .
O1 O 0.41122(16) 0.34611(16) 0.71017(14) 0.0455(4) Uani 1 1 d .
O2 O 0.62086(19) 0.44380(16) 0.65070(15) 0.0524(4) Uani 1 1 d .
O3 O 0.74317(17) 0.37904(14) 0.36993(17) 0.0494(4) Uani 1 1 d .
O4 O 0.52382(16) 0.30433(15) 0.42357(16) 0.0468(4) Uani 1 1 d .
O5 O 0.07333(15) 0.38610(14) 0.76703(14) 0.0387(3) Uani 1 1 d .

loop_
_atom_site_aniso_label
_atom_site_aniso_U_11
_atom_site_aniso_U_22
_atom_site_aniso_U_33
_atom_site_aniso_U_23
_atom_site_aniso_U_13
_atom_site_aniso_U_12
Cd1 0.02837(9) 0.02612(9) 0.02920(9) -0.00549(6) -0.01030(6) -0.00170(5)
C1 0.0388(11) 0.0333(10) 0.0245(9) -0.0092(8) -0.0098(8) 0.0059(8)
C2 0.0300(10) 0.0375(10) 0.0279(9) -0.0021(8) -0.0091(8) -0.0026(8)
C3 0.0507(13) 0.0380(11) 0.0397(11) -0.0057(9) -0.0171(10) -0.0004(10)
C4 0.0671(16) 0.0361(12) 0.0576(14) -0.0008(11) -0.0285(13) 0.0039(11)
C5 0.0785(18) 0.0501(14) 0.0569(15) 0.0046(12) -0.0427(14) 0.0042(13)
C6 0.0681(16) 0.0489(13) 0.0416(12) -0.0034(10) -0.0325(11) 0.0012(11)
C7 0.0377(11) 0.0381(11) 0.0305(10) -0.0023(8) -0.0142(8) -0.0008(8)
C8 0.0377(11) 0.0273(9) 0.0219(9) -0.0048(7) -0.0080(8) 0.0012(8)
C9 0.0328(10) 0.0282(9) 0.0267(9) -0.0056(7) -0.0092(8) 0.0009(8)
C10 0.0369(11) 0.0386(11) 0.0339(10) -0.0074(9) -0.0054(9) -0.0028(9)
C11 0.0406(12) 0.0502(13) 0.0375(11) -0.0139(10) -0.0012(9) 0.0072(10)
C12 0.0626(15) 0.0356(12) 0.0411(12) -0.0134(9) -0.0102(11) 0.0175(10)
C13 0.0631(14) 0.0254(10) 0.0373(11) -0.0027(8) -0.0120(10) 0.0036(9)
C14 0.0409(11) 0.0302(10) 0.0264(9) -0.0033(8) -0.0093(8) 0.0010(8)
C15 0.0400(12) 0.0782(18) 0.0465(13) -0.0320(12) -0.0118(10) -0.0009(12)
C16 0.0615(17) 0.086(2) 0.0689(17) -0.0478(16) -0.0323(14) 0.0051(14)
C17 0.0614(17) 0.0784(19) 0.0772(19) -0.0229(15) -0.0407(15) -0.0133(14)
C18 0.0376(12) 0.0819(19) 0.0574(15) -0.0125(13) -0.0190(11) -0.0137(12)
C19 0.0299(10) 0.0488(12) 0.0347(10) -0.0057(9) -0.0134(8) -0.0003(9)
C20 0.0308(11) 0.0762(17) 0.0414(12) -0.0188(11) -0.0118(9) 0.0078(11)
C21 0.0325(10) 0.0365(10) 0.0287(10) -0.0058(8) -0.0040(8) -0.0040(8)
C22 0.0319(10) 0.0548(13) 0.0361(11) -0.0144(10) -0.0071(9) 0.0093(9)
C23 0.0327(11) 0.0572(14) 0.0355(11) -0.0121(10) -0.0115(9) 0.0049(9)
N1 0.0513(10) 0.0420(10) 0.0320(8) -0.0076(7) -0.0206(8) 0.0040(8)
N2 0.0472(10) 0.0308(9) 0.0320(9) -0.0026(7) -0.0061(8) -0.0026(7)
N3 0.0316(9) 0.0416(9) 0.0305(8) -0.0096(7) -0.0098(7) -0.0038(7)
O1 0.0403(8) 0.0619(10) 0.0356(8) -0.0039(7) -0.0175(6) 0.0039(7)
O2 0.0669(11) 0.0518(10) 0.0392(8) 0.0116(7) -0.0236(8) -0.0173(8)
O3 0.0477(9) 0.0335(8) 0.0593(10) -0.0184(7) -0.0070(7) -0.0048(7)
O4 0.0373(8) 0.0456(9) 0.0537(9) -0.0221(7) -0.0104(7) 0.0105(7)
O5 0.0352(7) 0.0473(8) 0.0349(7) -0.0160(6) -0.0124(6) 0.0054(6)

loop_
_atom_type_symbol
_atom_type_description
_atom_type_scat_dispersion_real
_atom_type_scat_dispersion_imag
_atom_type_scat_source
C C 0.0033 0.0016 'International Tables Vol C Tables 4.2.6.8 and 6.1.1.4'
H H 0.0000 0.0000 'International Tables Vol C Tables 4.2.6.8 and 6.1.1.4'
N N 0.0061 0.0033 'International Tables Vol C Tables 4.2.6.8 and 6.1.1.4'
O O 0.0106 0.0060 'International Tables Vol C Tables 4.2.6.8 and 6.1.1.4'
Cd Cd -0.8075 1.2024 'International Tables Vol C Tables 4.2.6.8 and 6.1.1.4'

loop_
_geom_angle_atom_site_label_1
_geom_angle_atom_site_label_2
_geom_angle_atom_site_label_3
_geom_angle
_geom_angle_site_symmetry_1
_geom_angle_site_symmetry_3
O3 Cd1 O1 97.79(7) 2_666 .
O3 Cd1 N3 114.57(6) 2_666 .
O1 Cd1 N3 116.47(7) . .
O3 Cd1 O2 84.01(7) 2_666 2_666
O1 Cd1 O2 153.28(6) . 2_666
N3 Cd1 O2 86.15(7) . 2_666
O3 Cd1 O4 152.95(6) 2_666 .
O1 Cd1 O4 82.65(6) . .
N3 Cd1 O4 88.66(6) . .
O2 Cd1 O4 83.98(7) 2_666 .
O3 Cd1 Cd1 84.79(5) 2_666 2_666
O1 Cd1 Cd1 80.34(5) . 2_666
N3 Cd1 Cd1 150.37(4) . 2_666
O2 Cd1 Cd1 73.26(5) 2_666 2_666
O4 Cd1 Cd1 68.56(5) . 2_666
O2 C1 O1 127.58(19) . .
O2 C1 C2 115.70(18) . .
O1 C1 C2 116.62(18) . .
C3 C2 C7 119.36(19) . .
C3 C2 C1 119.57(17) . .
C7 C2 C1 120.96(18) . .
C4 C3 C2 120.3(2) . .
C4 C3 H3 119.9 . .
C2 C3 H3 119.9 . .
C3 C4 C5 120.1(2) . .
C3 C4 H4 119.9 . .
C5 C4 H4 119.9 . .
C6 C5 C4 120.4(2) . .
C6 C5 H5 119.8 . .
C4 C5 H5 119.8 . .
C5 C6 C7 119.9(2) . .
C5 C6 H6 120.0 . .
C7 C6 H6 120.0 . .
C6 C7 C2 119.9(2) . .
C6 C7 N1 124.31(19) . .
C2 C7 N1 115.72(17) . .
O4 C8 O3 126.44(18) . .
O4 C8 C9 118.08(17) . .
O3 C8 C9 115.47(17) . .
C14 C9 C10 118.63(18) . .
C14 C9 C8 122.79(17) . .
C10 C9 C8 118.57(17) . .
C11 C10 C9 120.9(2) . .
C11 C10 H10 119.6 . .
C9 C10 H10 119.6 . .
C10 C11 C12 120.1(2) . .
C10 C11 H11 119.9 . .
C12 C11 H11 119.9 . .
C13 C12 C11 119.9(2) . .
C13 C12 H12 120.0 . .
C11 C12 H12 120.0 . .
C12 C13 C14 120.0(2) . .
C12 C13 H13 120.0 . .
C14 C13 H13 120.0 . .
C9 C14 C13 120.43(18) . .
C9 C14 N2 119.19(17) . .
C13 C14 N2 119.95(18) . .
N3 C15 C16 122.7(2) . .
N3 C15 H15 118.7 . .
C16 C15 H15 118.7 . .
C17 C16 C15 118.9(2) . .
C17 C16 H16 120.6 . .
C15 C16 H16 120.6 . .
C16 C17 C18 118.9(2) . .
C16 C17 H17 120.6 . .
C18 C17 H17 120.6 . .
C17 C18 C19 120.0(2) . .
C17 C18 H18 120.0 . .
C19 C18 H18 120.0 . .
N3 C19 C18 121.1(2) . .
N3 C19 C20 117.76(18) . .
C18 C19 C20 121.2(2) . .
O5 C20 C19 108.49(17) . .
O5 C20 H20A 110.0 . .
C19 C20 H20A 110.0 . .
O5 C20 H20B 110.0 . .
C19 C20 H20B 110.0 . .
H20A C20 H20B 108.4 . .
C22 C21 C23 119.73(19) . .
C22 C21 O5 115.79(18) . .
C23 C21 O5 124.47(18) . .
C21 C22 C23 120.6(2) . 2_567
C21 C22 H22 119.7 . .
C23 C22 H22 119.7 2_567 .
C21 C23 C22 119.7(2) . 2_567
C21 C23 H23 120.1 . .
C22 C23 H23 120.1 2_567 .
N1 N1 C7 114.9(2) 2_667 .
N2 N2 C14 113.7(2) 2_656 .
C19 N3 C15 118.45(18) . .
C19 N3 Cd1 125.09(13) . .
C15 N3 Cd1 116.35(14) . .
C1 O1 Cd1 125.57(14) . .
C1 O2 Cd1 132.71(14) . 2_666
C8 O3 Cd1 120.47(13) . 2_666
C8 O4 Cd1 138.77(13) . .
C21 O5 C20 117.45(16) . .

loop_
_geom_bond_atom_site_label_1
_geom_bond_atom_site_label_2
_geom_bond_distance
_geom_bond_site_symmetry_2
Cd1 O3 2.1886(16) 2_666
Cd1 O1 2.2050(16) .
Cd1 N3 2.2670(17) .
Cd1 O2 2.2675(17) 2_666
Cd1 O4 2.2951(17) .
Cd1 Cd1 3.2499(11) 2_666
C1 O2 1.241(3) .
C1 O1 1.247(2) .
C1 C2 1.506(3) .
C2 C3 1.386(3) .
C2 C7 1.399(3) .
C3 C4 1.383(3) .
C3 H3 0.9300 .
C4 C5 1.385(4) .
C4 H4 0.9300 .
C5 C6 1.374(4) .
C5 H5 0.9300 .
C6 C7 1.393(3) .
C6 H6 0.9300 .
C7 N1 1.422(3) .
C8 O4 1.235(2) .
C8 O3 1.250(2) .
C8 C9 1.507(3) .
C9 C14 1.390(3) .
C9 C10 1.394(3) .
C10 C11 1.378(3) .
C10 H10 0.9300 .
C11 C12 1.386(3) .
C11 H11 0.9300 .
C12 C13 1.378(3) .
C12 H12 0.9300 .
C13 C14 1.395(3) .
C13 H13 0.9300 .
C14 N2 1.441(3) .
C15 N3 1.339(3) .
C15 C16 1.370(3) .
C15 H15 0.9300 .
C16 C17 1.364(4) .
C16 H16 0.9300 .
C17 C18 1.365(4) .
C17 H17 0.9300 .
C18 C19 1.382(3) .
C18 H18 0.9300 .
C19 N3 1.335(3) .
C19 C20 1.496(3) .
C20 O5 1.409(3) .
C20 H20A 0.9700 .
C20 H20B 0.9700 .
C21 C22 1.376(3) .
C21 C23 1.383(3) .
C21 O5 1.390(2) .
C22 C23 1.384(3) 2_567
C22 H22 0.9300 .
C23 C22 1.384(3) 2_567
C23 H23 0.9300 .
N1 N1 1.234(3) 2_667
N2 N2 1.232(3) 2_656
O2 Cd1 2.2675(16) 2_666
O3 Cd1 2.1886(16) 2_666

loop_
_geom_hbond_atom_site_label_D
_geom_hbond_atom_site_label_H
_geom_hbond_atom_site_label_A
_geom_hbond_distance_DH
_geom_hbond_distance_HA
_geom_hbond_distance_DA
_geom_hbond_angle_DHA
C22 H22 O1 0.93 2.41 3.175(3) 139.8
C15 H15 O4 0.93 2.44 3.068(3) 125.1

loop_
_geom_torsion_atom_site_label_1
_geom_torsion_atom_site_label_2
_geom_torsion_atom_site_label_3
_geom_torsion_atom_site_label_4
_geom_torsion
_geom_torsion_site_symmetry_1
_geom_torsion_site_symmetry_4
O2 C1 C2 C3 -104.0(2) . .
O1 C1 C2 C3 72.6(2) . .
O2 C1 C2 C7 72.2(2) . .
O1 C1 C2 C7 -111.2(2) . .
C7 C2 C3 C4 -2.1(3) . .
C1 C2 C3 C4 174.2(2) . .
C2 C3 C4 C5 1.8(4) . .
C3 C4 C5 C6 -0.4(4) . .
C4 C5 C6 C7 -0.8(4) . .
C5 C6 C7 C2 0.5(4) . .
C5 C6 C7 N1 178.5(2) . .
C3 C2 C7 C6 0.9(3) . .
C1 C2 C7 C6 -175.3(2) . .
C3 C2 C7 N1 -177.25(19) . .
C1 C2 C7 N1 6.5(3) . .
O4 C8 C9 C14 -32.6(3) . .
O3 C8 C9 C14 148.23(19) . .
O4 C8 C9 C10 146.13(19) . .
O3 C8 C9 C10 -33.1(3) . .
C14 C9 C10 C11 -0.6(3) . .
C8 C9 C10 C11 -179.38(19) . .
C9 C10 C11 C12 1.4(4) . .
C10 C11 C12 C13 -0.5(4) . .
C11 C12 C13 C14 -1.2(4) . .
C10 C9 C14 C13 -1.1(3) . .
C8 C9 C14 C13 177.59(19) . .
C10 C9 C14 N2 171.40(18) . .
C8 C9 C14 N2 -9.9(3) . .
C12 C13 C14 C9 2.0(3) . .
C12 C13 C14 N2 -170.4(2) . .
N3 C15 C16 C17 -0.4(5) . .
C15 C16 C17 C18 1.6(5) . .
C16 C17 C18 C19 -1.7(5) . .
C17 C18 C19 N3 0.6(4) . .
C17 C18 C19 C20 179.1(3) . .
N3 C19 C20 O5 -46.0(3) . .
C18 C19 C20 O5 135.4(2) . .
C23 C21 C22 C23 -0.7(4) . 2_567
O5 C21 C22 C23 179.59(19) . 2_567
C22 C21 C23 C22 0.7(4) . 2_567
O5 C21 C23 C22 -179.6(2) . 2_567
C6 C7 N1 N1 5.5(4) . 2_667
C2 C7 N1 N1 -176.4(2) . 2_667
C9 C14 N2 N2 147.5(2) . 2_656
C13 C14 N2 N2 -40.0(3) . 2_656
C18 C19 N3 C15 0.6(3) . .
C20 C19 N3 C15 -177.9(2) . .
C18 C19 N3 Cd1 -175.26(18) . .
C20 C19 N3 Cd1 6.2(3) . .
C16 C15 N3 C19 -0.7(4) . .
C16 C15 N3 Cd1 175.5(2) . .
O3 Cd1 N3 C19 -38.31(19) 2_666 .
O1 Cd1 N3 C19 74.90(18) . .
O2 Cd1 N3 C19 -119.94(18) 2_666 .
O4 Cd1 N3 C19 156.00(17) . .
Cd1 Cd1 N3 C19 -165.32(12) 2_666 .
O3 Cd1 N3 C15 145.70(17) 2_666 .
O1 Cd1 N3 C15 -101.09(18) . .
O2 Cd1 N3 C15 64.07(18) 2_666 .
O4 Cd1 N3 C15 -19.98(18) . .
Cd1 Cd1 N3 C15 18.7(2) 2_666 .
O2 C1 O1 Cd1 0.1(3) . .
C2 C1 O1 Cd1 -176.09(12) . .
O3 Cd1 O1 C1 -79.27(16) 2_666 .
N3 Cd1 O1 C1 158.25(15) . .
O2 Cd1 O1 C1 12.9(2) 2_666 .
O4 Cd1 O1 C1 73.44(16) . .
Cd1 Cd1 O1 C1 4.05(15) 2_666 .
O1 C1 O2 Cd1 -7.9(3) . 2_666
C2 C1 O2 Cd1 168.26(14) . 2_666
O4 C8 O3 Cd1 2.8(3) . 2_666
C9 C8 O3 Cd1 -178.08(12) . 2_666
O3 C8 O4 Cd1 -13.1(3) . .
C9 C8 O4 Cd1 167.80(14) . .
O3 Cd1 O4 C8 21.6(3) 2_666 .
O1 Cd1 O4 C8 -71.1(2) . .
N3 Cd1 O4 C8 171.9(2) . .
O2 Cd1 O4 C8 85.7(2) 2_666 .
Cd1 Cd1 O4 C8 11.3(2) 2_666 .
C22 C21 O5 C20 177.8(2) . .
C23 C21 O5 C20 -1.9(3) . .
C19 C20 O5 C21 -175.71(17) . .
